data_7014435
loop_
_publ_author_name
'M\"ugge, Carolin'
'Rothenburger, Claudia'
'Beyer, Antje'
'G\"orls, Helmar'
'Gabbiani, Chiara'
'Casini, Angela'
'Michelucci, Elena'
'Landini, Ida'
'Nobili, Stefania'
'Mini, Enrico'
'Messori, Luigi'
'Weigand, Wolfgang'

_publ_section_title
;
 Structure, solution chemistry, antiproliferative actions and protein
 binding properties of non-conventional platinum(ii) compounds with
 sulfur and phosphorus donors.
;
_journal_issue 9
_journal_name_full 'Dalton transactions (Cambridge, England : 2003)'
_journal_page_first 2006
_journal_page_last 2016
_journal_paper_doi 10.1039/c0dt00845a
_journal_volume 40
_journal_year 2011
_chemical_formula_moiety 'C29 H30 O P2 Pt S2'
_chemical_formula_sum 'C29 H30 O P2 Pt S2'
_chemical_formula_weight 715.68
_chemical_name_systematic
;
?
;
_space_group_IT_number 14
_symmetry_cell_setting monoclinic
_symmetry_space_group_name_Hall '-P 2yn'
_symmetry_space_group_name_H-M 'P 1 21/n 1'
_atom_sites_solution_hydrogens geom
_atom_sites_solution_primary direct
_atom_sites_solution_secondary difmap
_audit_creation_method SHELXL-97
_cell_angle_alpha 90.00
_cell_angle_beta 106.278(2)
_cell_angle_gamma 90.00
_cell_formula_units_Z 4
_cell_length_a 9.1382(3)
_cell_length_b 25.8648(9)
_cell_length_c 12.1756(4)
_cell_measurement_reflns_used 15833
_cell_measurement_temperature 183(2)
_cell_measurement_theta_max 27.49
_cell_measurement_theta_min 2.45
_cell_volume 2762.43(16)
_computing_cell_refinement DENZO
_computing_data_collection COLLECT
_computing_data_reduction DENZO
_computing_molecular_graphics SHELXTL/PC
_computing_publication_material SHELXL-97
_computing_structure_refinement 'SHELXL-97 (Sheldrick, 1997)'
_computing_structure_solution 'SHELXS-97 (Sheldrick, 1990)'
_diffrn_ambient_temperature 183(2)
_diffrn_measured_fraction_theta_full 0.976
_diffrn_measured_fraction_theta_max 0.976
_diffrn_measurement_device_type KappaCCD
_diffrn_measurement_method 'phi- + omega-scan'
_diffrn_radiation_monochromator graphite
_diffrn_radiation_source 'fine-focus sealed tube'
_diffrn_radiation_type MoK\a
_diffrn_radiation_wavelength 0.71073
_diffrn_reflns_av_R_equivalents 0.0636
_diffrn_reflns_av_sigmaI/netI 0.0776
_diffrn_reflns_limit_h_max 11
_diffrn_reflns_limit_h_min -11
_diffrn_reflns_limit_k_max 26
_diffrn_reflns_limit_k_min -33
_diffrn_reflns_limit_l_max 14
_diffrn_reflns_limit_l_min -15
_diffrn_reflns_number 15833
_diffrn_reflns_theta_full 27.49
_diffrn_reflns_theta_max 27.49
_diffrn_reflns_theta_min 2.45
_exptl_absorpt_coefficient_mu 5.368
_exptl_absorpt_correction_type none
_exptl_crystal_colour colourless
_exptl_crystal_density_diffrn 1.721
_exptl_crystal_density_method 'not measured'
_exptl_crystal_description prism
_exptl_crystal_F_000 1408
_exptl_crystal_size_max 0.06
_exptl_crystal_size_mid 0.06
_exptl_crystal_size_min 0.02
_refine_diff_density_max 1.946
_refine_diff_density_min -1.788
_refine_diff_density_rms 0.218
_refine_ls_extinction_method none
_refine_ls_goodness_of_fit_ref 1.023
_refine_ls_hydrogen_treatment constr
_refine_ls_matrix_type full
_refine_ls_number_parameters 311
_refine_ls_number_reflns 6188
_refine_ls_number_restraints 0
_refine_ls_restrained_S_all 1.023
_refine_ls_R_factor_all 0.1019
_refine_ls_R_factor_gt 0.0569
_refine_ls_shift/su_max 0.087
_refine_ls_shift/su_mean 0.004
_refine_ls_structure_factor_coef Fsqd
_refine_ls_weighting_details 'calc w=1/[\s^2^(Fo^2^)+(0.0815P)^2^+8.5584P] where P=(Fo^2^+2Fc^2^)/3'
_refine_ls_weighting_scheme calc
_refine_ls_wR_factor_gt 0.1359
_refine_ls_wR_factor_ref 0.1598
_reflns_number_gt 4081
_reflns_number_total 6188
_reflns_threshold_expression >2sigma(I)
_cod_data_source_file C0DT00845A.TXT
_cod_data_source_block FO3219
_cod_depositor_comments
;
The following automatic conversions were performed:
'_exptl_absorpt_correction_type' value 'NONE' changed to 'none' according
to '/home/saulius/struct/CIF-dictionaries/cif_core.dic' dictionary named
'cif_core.dic' version 2.4.1 from 2010-06-29.

Automatic conversion script
Id: cif_fix_enum 1555 2011-01-17 13:19:09Z saulius 
;
_cod_original_sg_symbol_H-M 'P 21/n'
_cod_database_code 7014435

loop_
_symmetry_equiv_pos_as_xyz
'x, y, z'
'-x+1/2, y+1/2, -z+1/2'
'-x, -y, -z'
'x-1/2, -y-1/2, z-1/2'

loop_
_atom_site_label
_atom_site_type_symbol
_atom_site_fract_x
_atom_site_fract_y
_atom_site_fract_z
_atom_site_U_iso_or_equiv
_atom_site_adp_type
_atom_site_occupancy
_atom_site_symmetry_multiplicity
_atom_site_calc_flag
_atom_site_refinement_flags
_atom_site_disorder_assembly
_atom_site_disorder_group
Pt Pt 0.43649(4) 0.358770(13) 0.17636(3) 0.03952(15) Uani 1 1 d . . .
S1 S 0.2412(4) 0.34951(11) 0.0087(3) 0.0728(10) Uani 1 1 d . A .
S2 S 0.4260(5) 0.44768(17) 0.1440(4) 0.0331(9) Uiso 0.50 1 d P A 1
S2A S 0.4818(7) 0.4407(2) 0.1124(5) 0.0561(14) Uiso 0.50 1 d P A 2
P1 P 0.4405(2) 0.27584(8) 0.23538(18) 0.0303(5) Uani 1 1 d . A .
P2 P 0.6343(3) 0.37054(9) 0.33264(19) 0.0352(5) Uani 1 1 d . A .
C4 C 0.5695(10) 0.2730(3) 0.3801(7) 0.038(2) Uani 1 1 d . . .
H4A H 0.5159 0.2849 0.4357 0.046 Uiso 1 1 calc R A .
H4B H 0.6031 0.2369 0.3992 0.046 Uiso 1 1 calc R . .
C5 C 0.7056(10) 0.3068(3) 0.3876(8) 0.041(2) Uani 1 1 d . A .
H5A H 0.7689 0.2920 0.3415 0.049 Uiso 1 1 calc R . .
H5B H 0.7688 0.3096 0.4680 0.049 Uiso 1 1 calc R . .
C6 C 0.2696(10) 0.2420(3) 0.2484(8) 0.040(2) Uani 1 1 d . . .
C7 C 0.1286(11) 0.2569(5) 0.1811(8) 0.057(3) Uani 1 1 d . A .
H7A H 0.1188 0.2846 0.1285 0.068 Uiso 1 1 calc R . .
C8 C -0.0022(14) 0.2301(6) 0.1916(10) 0.077(4) Uani 1 1 d . . .
H8A H -0.1008 0.2399 0.1461 0.092 Uiso 1 1 calc R A .
C9 C 0.0138(16) 0.1900(5) 0.2675(14) 0.080(4) Uani 1 1 d . A .
H9A H -0.0745 0.1722 0.2738 0.096 Uiso 1 1 calc R . .
C10 C 0.1519(16) 0.1751(5) 0.3335(12) 0.075(4) Uani 1 1 d . . .
H10A H 0.1609 0.1466 0.3842 0.090 Uiso 1 1 calc R A .
C11 C 0.2824(12) 0.2022(4) 0.3268(10) 0.056(3) Uani 1 1 d . A .
H11A H 0.3795 0.1932 0.3759 0.067 Uiso 1 1 calc R . .
C12 C 0.5208(9) 0.2301(3) 0.1526(7) 0.0308(18) Uani 1 1 d . . .
C13 C 0.5569(11) 0.1793(3) 0.1900(8) 0.043(2) Uani 1 1 d . A .
H13A H 0.5419 0.1679 0.2602 0.052 Uiso 1 1 calc R . .
C14 C 0.6146(11) 0.1458(4) 0.1241(8) 0.046(2) Uani 1 1 d . . .
H14A H 0.6393 0.1113 0.1493 0.056 Uiso 1 1 calc R A .
C15 C 0.6365(12) 0.1619(5) 0.0226(9) 0.054(3) Uani 1 1 d . A .
H15A H 0.6748 0.1384 -0.0226 0.065 Uiso 1 1 calc R . .
C16 C 0.6037(10) 0.2112(4) -0.0134(8) 0.044(2) Uani 1 1 d . . .
H16A H 0.6190 0.2220 -0.0839 0.053 Uiso 1 1 calc R A .
C17 C 0.5489(9) 0.2457(4) 0.0506(7) 0.037(2) Uani 1 1 d . A .
H17A H 0.5298 0.2804 0.0254 0.045 Uiso 1 1 calc R . .
C18 C 0.7993(10) 0.4046(3) 0.3108(7) 0.038(2) Uani 1 1 d . . .
C19 C 0.8809(13) 0.3813(5) 0.2427(9) 0.063(3) Uani 1 1 d . A .
H19A H 0.8497 0.3487 0.2077 0.076 Uiso 1 1 calc R . .
C20 C 1.0082(14) 0.4061(4) 0.2265(10) 0.063(3) Uani 1 1 d . . .
H20A H 1.0652 0.3900 0.1817 0.076 Uiso 1 1 calc R A .
C21 C 1.0514(12) 0.4524(5) 0.2734(9) 0.059(3) Uani 1 1 d . A .
H21A H 1.1389 0.4686 0.2616 0.071 Uiso 1 1 calc R . .
C22 C 0.9717(11) 0.4766(4) 0.3381(10) 0.060(3) Uani 1 1 d . . .
H22A H 1.0010 0.5100 0.3690 0.072 Uiso 1 1 calc R A .
C23 C 0.8475(11) 0.4517(4) 0.3577(9) 0.051(2) Uani 1 1 d . A .
H23A H 0.7942 0.4678 0.4053 0.062 Uiso 1 1 calc R . .
C24 C 0.5917(10) 0.4019(3) 0.4538(7) 0.039(2) Uani 1 1 d . . .
C25 C 0.6982(12) 0.4058(4) 0.5594(8) 0.054(3) Uani 1 1 d . A .
H25A H 0.7983 0.3928 0.5698 0.065 Uiso 1 1 calc R . .
C26 C 0.6595(18) 0.4286(4) 0.6499(9) 0.075(4) Uani 1 1 d . . .
H26A H 0.7327 0.4309 0.7226 0.090 Uiso 1 1 calc R A .
C27 C 0.5145(18) 0.4481(4) 0.6348(11) 0.071(3) Uani 1 1 d . A .
H27A H 0.4895 0.4650 0.6965 0.086 Uiso 1 1 calc R . .
C28 C 0.4104(15) 0.4433(4) 0.5353(12) 0.069(3) Uani 1 1 d . . .
H28A H 0.3094 0.4550 0.5271 0.083 Uiso 1 1 calc R A .
C29 C 0.4476(11) 0.4210(4) 0.4413(9) 0.050(2) Uani 1 1 d . A .
H29A H 0.3732 0.4192 0.3691 0.060 Uiso 1 1 calc R . .
O1 O 0.294(2) 0.5466(9) 0.0357(18) 0.113(3) Uiso 0.50 1 d P A 1
H1A H 0.2316 0.5668 0.0526 0.169 Uiso 0.50 1 calc PR A 1
C1 C 0.237(5) 0.4086(14) -0.064(3) 0.113(3) Uiso 0.50 1 d P A 1
H1B H 0.2447 0.4000 -0.1411 0.135 Uiso 0.50 1 calc PR A 1
H1C H 0.1343 0.4234 -0.0739 0.135 Uiso 0.50 1 calc PR A 1
C2 C 0.350(4) 0.4520(16) -0.019(3) 0.113(3) Uiso 0.50 1 d P A 1
H2A H 0.4151 0.4660 -0.0660 0.135 Uiso 0.50 1 calc PR A 1
C3 C 0.219(4) 0.4882(14) 0.013(3) 0.113(3) Uiso 0.50 1 d P A 1
H3A H 0.1244 0.4886 -0.0511 0.135 Uiso 0.50 1 calc PR A 1
H3B H 0.1954 0.4751 0.0823 0.135 Uiso 0.50 1 calc PR A 1
O1A O 0.316(2) 0.4539(9) -0.2010(19) 0.113(3) Uiso 0.50 1 d P A 2
H1AA H 0.3394 0.4379 -0.2539 0.169 Uiso 0.50 1 calc PR A 2
C1A C 0.163(4) 0.4221(14) -0.031(3) 0.113(3) Uiso 0.50 1 d P A 2
H1AB H 0.1194 0.4259 -0.1144 0.135 Uiso 0.50 1 calc PR A 2
H1AC H 0.0830 0.4305 0.0071 0.135 Uiso 0.50 1 calc PR A 2
C2A C 0.288(5) 0.4547(18) 0.009(3) 0.113(3) Uiso 0.50 1 d P A 2
H2AA H 0.2684 0.4919 -0.0122 0.135 Uiso 0.50 1 calc PR A 2
C3A C 0.353(5) 0.4181(15) -0.088(3) 0.113(3) Uiso 0.50 1 d P A 2
H3AA H 0.4633 0.4111 -0.0589 0.135 Uiso 0.50 1 calc PR A 2
H3AB H 0.2974 0.3848 -0.1045 0.135 Uiso 0.50 1 calc PR A 2

loop_
_atom_site_aniso_label
_atom_site_aniso_U_11
_atom_site_aniso_U_22
_atom_site_aniso_U_33
_atom_site_aniso_U_23
_atom_site_aniso_U_13
_atom_site_aniso_U_12
Pt 0.0404(2) 0.0302(2) 0.0351(2) 0.00288(14) -0.01053(15) -0.00428(15)
S1 0.086(2) 0.0460(15) 0.0511(16) 0.0092(12) -0.0396(15) -0.0164(14)
P1 0.0285(11) 0.0311(11) 0.0285(11) -0.0013(9) 0.0032(9) -0.0025(9)
P2 0.0298(12) 0.0329(11) 0.0347(12) -0.0007(9) -0.0046(9) -0.0050(9)
C4 0.040(5) 0.041(5) 0.026(4) 0.001(4) -0.005(4) 0.001(4)
C5 0.034(5) 0.041(5) 0.040(5) 0.009(4) -0.001(4) -0.002(4)
C6 0.034(5) 0.036(5) 0.051(5) -0.015(4) 0.014(4) -0.007(4)
C7 0.045(6) 0.082(8) 0.044(6) -0.020(5) 0.014(5) -0.018(6)
C8 0.049(7) 0.116(12) 0.064(8) -0.036(8) 0.014(6) -0.025(8)
C9 0.066(9) 0.073(9) 0.114(11) -0.032(8) 0.047(9) -0.040(7)
C10 0.083(10) 0.064(8) 0.094(10) -0.010(7) 0.050(8) -0.013(7)
C11 0.055(6) 0.040(6) 0.083(8) -0.008(5) 0.036(6) -0.011(5)
C12 0.026(4) 0.032(4) 0.030(4) -0.002(3) 0.001(3) -0.003(3)
C13 0.050(6) 0.041(5) 0.039(5) -0.005(4) 0.013(4) 0.003(4)
C14 0.051(6) 0.043(5) 0.046(6) -0.001(4) 0.015(5) 0.021(4)
C15 0.047(6) 0.072(7) 0.049(6) -0.019(5) 0.021(5) 0.008(5)
C16 0.031(5) 0.072(7) 0.032(5) -0.005(5) 0.011(4) 0.001(5)
C17 0.030(5) 0.047(5) 0.033(5) 0.005(4) 0.005(4) -0.003(4)
C18 0.032(5) 0.034(5) 0.039(5) -0.006(4) -0.002(4) -0.006(4)
C19 0.079(8) 0.069(7) 0.049(6) -0.011(6) 0.031(6) -0.024(7)
C20 0.081(8) 0.057(7) 0.059(7) 0.008(6) 0.032(6) 0.000(6)
C21 0.044(6) 0.076(8) 0.058(7) 0.003(6) 0.016(5) -0.008(6)
C22 0.039(6) 0.054(6) 0.080(8) -0.017(6) 0.005(6) -0.021(5)
C23 0.042(6) 0.046(6) 0.064(6) -0.006(5) 0.011(5) -0.008(5)
C24 0.035(5) 0.040(5) 0.038(5) 0.003(4) 0.007(4) -0.001(4)
C25 0.054(6) 0.052(6) 0.047(6) -0.006(5) -0.001(5) 0.005(5)
C26 0.120(12) 0.049(7) 0.041(6) -0.008(5) -0.004(7) -0.015(7)
C27 0.104(11) 0.046(7) 0.072(9) -0.016(6) 0.038(8) -0.014(7)
C28 0.081(9) 0.042(6) 0.096(10) -0.027(6) 0.045(8) -0.010(6)
C29 0.048(6) 0.042(5) 0.055(6) 0.002(5) 0.007(5) -0.012(5)

loop_
_atom_type_symbol
_atom_type_description
_atom_type_scat_dispersion_real
_atom_type_scat_dispersion_imag
_atom_type_scat_source
C C 0.0033 0.0016 'International Tables Vol C Tables 4.2.6.8 and 6.1.1.4'
H H 0.0000 0.0000 'International Tables Vol C Tables 4.2.6.8 and 6.1.1.4'
O O 0.0106 0.0060 'International Tables Vol C Tables 4.2.6.8 and 6.1.1.4'
P P 0.1023 0.0942 'International Tables Vol C Tables 4.2.6.8 and 6.1.1.4'
S S 0.1246 0.1234 'International Tables Vol C Tables 4.2.6.8 and 6.1.1.4'
Pt Pt -1.7033 8.3905 'International Tables Vol C Tables 4.2.6.8 and 6.1.1.4'

loop_
_geom_angle_atom_site_label_1
_geom_angle_atom_site_label_2
_geom_angle_atom_site_label_3
_geom_angle
_geom_angle_site_symmetry_1
_geom_angle_site_symmetry_3
_geom_angle_publ_flag
P2 Pt P1 85.53(8) . . ?
P2 Pt S1 176.37(11) . . ?
P1 Pt S1 96.99(9) . . ?
P2 Pt S2 89.69(12) . . ?
P1 Pt S2 170.68(12) . . ?
S1 Pt S2 88.18(12) . . ?
P2 Pt S2A 89.06(15) . . ?
P1 Pt S2A 168.37(17) . . ?
S1 Pt S2A 87.99(16) . . ?
S2 Pt S2A 18.31(14) . . ?
C1 S1 C1A 27.9(14) . . ?
C1 S1 Pt 104.7(12) . . ?
C1A S1 Pt 104.3(11) . . ?
C2 S2 Pt 102.6(12) . . ?
C2A S2A Pt 100.1(13) . . ?
C4 P1 C6 103.4(4) . . ?
C4 P1 C12 104.7(4) . . ?
C6 P1 C12 102.8(4) . . ?
C4 P1 Pt 107.0(3) . . ?
C6 P1 Pt 122.8(3) . . ?
C12 P1 Pt 114.3(3) . . ?
C24 P2 C5 103.9(4) . . ?
C24 P2 C18 106.0(4) . . ?
C5 P2 C18 105.3(4) . . ?
C24 P2 Pt 116.3(3) . . ?
C5 P2 Pt 107.9(3) . . ?
C18 P2 Pt 116.3(3) . . ?
C5 C4 P1 109.6(6) . . ?
C5 C4 H4A 109.8 . . ?
P1 C4 H4A 109.8 . . ?
C5 C4 H4B 109.7 . . ?
P1 C4 H4B 109.8 . . ?
H4A C4 H4B 108.2 . . ?
C4 C5 P2 107.3(6) . . ?
C4 C5 H5A 110.2 . . ?
P2 C5 H5A 110.2 . . ?
C4 C5 H5B 110.2 . . ?
P2 C5 H5B 110.2 . . ?
H5A C5 H5B 108.5 . . ?
C7 C6 C11 120.2(9) . . ?
C7 C6 P1 119.6(8) . . ?
C11 C6 P1 120.3(7) . . ?
C6 C7 C8 118.9(12) . . ?
C6 C7 H7A 120.6 . . ?
C8 C7 H7A 120.6 . . ?
C9 C8 C7 119.8(12) . . ?
C9 C8 H8A 120.1 . . ?
C7 C8 H8A 120.1 . . ?
C10 C9 C8 121.5(11) . . ?
C10 C9 H9A 119.2 . . ?
C8 C9 H9A 119.2 . . ?
C9 C10 C11 119.5(13) . . ?
C9 C10 H10A 120.3 . . ?
C11 C10 H10A 120.3 . . ?
C6 C11 C10 120.0(11) . . ?
C6 C11 H11A 120.0 . . ?
C10 C11 H11A 120.0 . . ?
C17 C12 C13 118.4(8) . . ?
C17 C12 P1 120.2(6) . . ?
C13 C12 P1 121.4(6) . . ?
C14 C13 C12 119.5(8) . . ?
C14 C13 H13A 120.2 . . ?
C12 C13 H13A 120.2 . . ?
C15 C14 C13 120.6(9) . . ?
C15 C14 H14A 119.7 . . ?
C13 C14 H14A 119.7 . . ?
C16 C15 C14 120.2(9) . . ?
C16 C15 H15A 119.9 . . ?
C14 C15 H15A 119.9 . . ?
C15 C16 C17 120.8(9) . . ?
C15 C16 H16A 119.6 . . ?
C17 C16 H16A 119.6 . . ?
C16 C17 C12 120.4(9) . . ?
C16 C17 H17A 119.8 . . ?
C12 C17 H17A 119.8 . . ?
C23 C18 C19 118.1(9) . . ?
C23 C18 P2 123.5(7) . . ?
C19 C18 P2 118.5(7) . . ?
C20 C19 C18 119.4(10) . . ?
C20 C19 H19A 120.3 . . ?
C18 C19 H19A 120.3 . . ?
C21 C20 C19 120.8(11) . . ?
C21 C20 H20A 119.6 . . ?
C19 C20 H20A 119.6 . . ?
C20 C21 C22 121.1(10) . . ?
C20 C21 H21A 119.5 . . ?
C22 C21 H21A 119.5 . . ?
C21 C22 C23 118.7(10) . . ?
C21 C22 H22A 120.6 . . ?
C23 C22 H22A 120.6 . . ?
C18 C23 C22 121.9(10) . . ?
C18 C23 H23A 119.1 . . ?
C22 C23 H23A 119.1 . . ?
C25 C24 C29 118.7(9) . . ?
C25 C24 P2 122.2(7) . . ?
C29 C24 P2 119.1(7) . . ?
C24 C25 C26 120.2(10) . . ?
C24 C25 H25A 119.9 . . ?
C26 C25 H25A 119.9 . . ?
C27 C26 C25 120.0(11) . . ?
C27 C26 H26A 120.0 . . ?
C25 C26 H26A 120.0 . . ?
C28 C27 C26 120.4(11) . . ?
C28 C27 H27A 119.8 . . ?
C26 C27 H27A 119.8 . . ?
C27 C28 C29 120.6(12) . . ?
C27 C28 H28A 119.7 . . ?
C29 C28 H28A 119.7 . . ?
C24 C29 C28 120.0(10) . . ?
C24 C29 H29A 120.0 . . ?
C28 C29 H29A 120.0 . . ?
C3 O1 H1A 109.5 . . ?
C2 C1 S1 123(3) . . ?
C2 C1 H1B 106.5 . . ?
S1 C1 H1B 106.6 . . ?
C2 C1 H1C 106.6 . . ?
S1 C1 H1C 106.5 . . ?
H1B C1 H1C 106.5 . . ?
C1 C2 C3 92(3) . . ?
C1 C2 S2 110(3) . . ?
C3 C2 S2 82(2) . . ?
C1 C2 H2A 120.9 . . ?
C3 C2 H2A 121.1 . . ?
S2 C2 H2A 120.9 . . ?
O1 C3 C2 105(2) . . ?
O1 C3 H3A 110.5 . . ?
C2 C3 H3A 110.6 . . ?
O1 C3 H3B 110.7 . . ?
C2 C3 H3B 110.8 . . ?
H3A C3 H3B 108.7 . . ?
C3A O1A H1AA 109.5 . . ?
C2A C1A S1 106(3) . . ?
C2A C1A H1AB 110.5 . . ?
S1 C1A H1AB 110.5 . . ?
C2A C1A H1AC 110.5 . . ?
S1 C1A H1AC 110.5 . . ?
H1AB C1A H1AC 108.7 . . ?
C1A C2A C3A 81(3) . . ?
C1A C2A S2A 130(3) . . ?
C3A C2A S2A 85(2) . . ?
C1A C2A H2AA 115.0 . . ?
C3A C2A H2AA 114.9 . . ?
S2A C2A H2AA 114.9 . . ?
O1A C3A C2A 104(3) . . ?
O1A C3A H3AA 111.1 . . ?
C2A C3A H3AA 111.0 . . ?
O1A C3A H3AB 111.0 . . ?
C2A C3A H3AB 111.0 . . ?
H3AA C3A H3AB 109.0 . . ?

loop_
_geom_bond_atom_site_label_1
_geom_bond_atom_site_label_2
_geom_bond_distance
_geom_bond_site_symmetry_2
_geom_bond_publ_flag
Pt P2 2.248(2) . ?
Pt P1 2.259(2) . ?
Pt S1 2.316(3) . ?
Pt S2 2.330(4) . ?
Pt S2A 2.336(6) . ?
S1 C1 1.76(4) . ?
S1 C1A 2.02(4) . ?
S2 C2 1.91(4) . ?
S2A C2A 1.90(4) . ?
P1 C4 1.827(8) . ?
P1 C6 1.835(9) . ?
P1 C12 1.837(8) . ?
P2 C24 1.819(9) . ?
P2 C5 1.830(9) . ?
P2 C18 1.829(9) . ?
C4 C5 1.501(12) . ?
C4 H4A 0.9900 . ?
C4 H4B 0.9900 . ?
C5 H5A 0.9900 . ?
C5 H5B 0.9900 . ?
C6 C7 1.374(14) . ?
C6 C11 1.387(14) . ?
C7 C8 1.419(15) . ?
C7 H7A 0.9500 . ?
C8 C9 1.369(19) . ?
C8 H8A 0.9500 . ?
C9 C10 1.348(19) . ?
C9 H9A 0.9500 . ?
C10 C11 1.404(15) . ?
C10 H10A 0.9500 . ?
C11 H11A 0.9500 . ?
C12 C17 1.396(11) . ?
C12 C13 1.400(12) . ?
C13 C14 1.381(12) . ?
C13 H13A 0.9500 . ?
C14 C15 1.370(14) . ?
C14 H14A 0.9500 . ?
C15 C16 1.356(15) . ?
C15 H15A 0.9500 . ?
C16 C17 1.368(12) . ?
C16 H16A 0.9500 . ?
C17 H17A 0.9500 . ?
C18 C23 1.364(12) . ?
C18 C19 1.399(14) . ?
C19 C20 1.390(15) . ?
C19 H19A 0.9500 . ?
C20 C21 1.336(15) . ?
C20 H20A 0.9500 . ?
C21 C22 1.366(15) . ?
C21 H21A 0.9500 . ?
C22 C23 1.384(13) . ?
C22 H22A 0.9500 . ?
C23 H23A 0.9500 . ?
C24 C25 1.382(13) . ?
C24 C29 1.374(13) . ?
C25 C26 1.380(16) . ?
C25 H25A 0.9500 . ?
C26 C27 1.380(18) . ?
C26 H26A 0.9500 . ?
C27 C28 1.321(17) . ?
C27 H27A 0.9500 . ?
C28 C29 1.405(14) . ?
C28 H28A 0.9500 . ?
C29 H29A 0.9500 . ?
O1 C3 1.65(4) . ?
O1 H1A 0.8400 . ?
C1 C2 1.52(5) . ?
C1 H1B 0.9900 . ?
C1 H1C 0.9900 . ?
C2 C3 1.65(5) . ?
C2 H2A 1.0000 . ?
C3 H3A 0.9900 . ?
C3 H3B 0.9900 . ?
O1A C3A 1.61(4) . ?
O1A H1AA 0.8400 . ?
C1A C2A 1.39(5) . ?
C1A H1AB 0.9900 . ?
C1A H1AC 0.9900 . ?
C2A C3A 1.74(5) . ?
C2A H2AA 1.0000 . ?
C3A H3AA 0.9900 . ?
C3A H3AB 0.9900 . ?
